data_7151351
loop_
_publ_author_name
'Karpov, Alexei S.'
'Rominger, Frank'
'M\"uller, Thomas J J'

_publ_section_title
;
 A diversity oriented four-component approach to
 tetrahydro-beta-carbolines initiated by Sonogashira coupling.
;
_journal_issue 24
_journal_name_full 'Organic &amp; biomolecular chemistry'
_journal_page_first 4382
_journal_page_last 4391
_journal_paper_doi 10.1039/b511861a
_journal_volume 3
_journal_year 2005
_chemical_formula_sum 'C25 H26 N2 O2 S'
_chemical_formula_weight 418.54
_chemical_name_common '6e in paper'
_chemical_name_systematic
;
?
;
_space_group_IT_number 14
_symmetry_cell_setting monoclinic
_symmetry_space_group_name_Hall '-P 2yn'
_symmetry_space_group_name_H-M 'P 1 21/n 1'
_atom_sites_solution_hydrogens geom
_atom_sites_solution_primary direct
_atom_sites_solution_secondary difmap
_audit_creation_method SHELXL-97
_cell_angle_alpha 90.00
_cell_angle_beta 95.4720(10)
_cell_angle_gamma 90.00
_cell_formula_units_Z 4
_cell_length_a 9.8924(2)
_cell_length_b 10.3918(2)
_cell_length_c 23.1132(4)
_cell_measurement_temperature 200(2)
_cell_volume 2365.21(8)
_computing_cell_refinement 'Bruker SMART'
_computing_data_collection 'Bruker SMART'
_computing_data_reduction 'Bruker SHELXTL'
_computing_molecular_graphics 'Bruker SHELXTL'
_computing_publication_material 'Bruker SHELXTL'
_computing_structure_refinement 'SHELXL-97 (Sheldrick, 1997)'
_computing_structure_solution 'SHELXS-97 (Sheldrick, 1990)'
_diffrn_ambient_temperature 200(2)
_diffrn_measured_fraction_theta_full 0.999
_diffrn_measured_fraction_theta_max 0.999
_diffrn_measurement_device_type 'CCD area detector'
_diffrn_measurement_method 'phi and omega scans'
_diffrn_radiation_monochromator graphite
_diffrn_radiation_source 'fine-focus sealed tube'
_diffrn_radiation_type MoK\a
_diffrn_radiation_wavelength 0.71073
_diffrn_reflns_av_R_equivalents 0.0363
_diffrn_reflns_av_sigmaI/netI 0.0317
_diffrn_reflns_limit_h_max 12
_diffrn_reflns_limit_h_min -12
_diffrn_reflns_limit_k_max 13
_diffrn_reflns_limit_k_min -13
_diffrn_reflns_limit_l_max 29
_diffrn_reflns_limit_l_min -29
_diffrn_reflns_number 23864
_diffrn_reflns_theta_full 27.45
_diffrn_reflns_theta_max 27.45
_diffrn_reflns_theta_min 1.77
_exptl_absorpt_coefficient_mu 0.159
_exptl_absorpt_correction_T_max 0.9874
_exptl_absorpt_correction_T_min 0.9391
_exptl_absorpt_correction_type multi-scan
_exptl_absorpt_process_details 'Blessing, Acta Cryst. (1995) A51 33-38.'
_exptl_crystal_colour colorless
_exptl_crystal_density_diffrn 1.175
_exptl_crystal_density_method 'not measured'
_exptl_crystal_description polyhedron
_exptl_crystal_F_000 888
_exptl_crystal_size_max 0.40
_exptl_crystal_size_mid 0.28
_exptl_crystal_size_min 0.08
_refine_diff_density_max 0.250
_refine_diff_density_min -0.501
_refine_diff_density_rms 0.043
_refine_ls_extinction_method none
_refine_ls_goodness_of_fit_ref 1.028
_refine_ls_hydrogen_treatment mixed
_refine_ls_matrix_type full
_refine_ls_number_parameters 300
_refine_ls_number_reflns 5407
_refine_ls_number_restraints 0
_refine_ls_restrained_S_all 1.028
_refine_ls_R_factor_all 0.0653
_refine_ls_R_factor_gt 0.0414
_refine_ls_shift/su_max 0.005
_refine_ls_shift/su_mean 0.000
_refine_ls_structure_factor_coef Fsqd
_refine_ls_weighting_details 'calc w=1/[\s^2^(Fo^2^)+(0.0543P)^2^+0.7675P] where P=(Fo^2^+2Fc^2^)/3'
_refine_ls_weighting_scheme calc
_refine_ls_wR_factor_gt 0.1027
_refine_ls_wR_factor_ref 0.1147
_reflns_number_gt 3937
_reflns_number_total 5407
_reflns_threshold_expression >2sigma(I)
_cod_data_source_file b511861a.txt
_cod_data_source_block aka9
_cod_depositor_comments
;
The following automatic conversions were performed:
'_symmetry_cell_setting' value 'Monoclinic' changed to 'monoclinic'
according to '/home/saulius/struct/CIF-dictionaries/cif_core.dic'
dictionary named 'cif_core.dic' version 2.4.1 from 2010-06-29.

Automatic conversion script
Id: cif_fix_enum 1527 2010-12-29 10:47:43Z saulius 
;
_cod_original_sg_symbol_H-M P2(1)/n
_cod_database_code 7151351

loop_
_symmetry_equiv_pos_as_xyz
'x, y, z'
'-x+1/2, y+1/2, -z+1/2'
'-x, -y, -z'
'x-1/2, -y-1/2, z-1/2'

loop_
_atom_site_label
_atom_site_type_symbol
_atom_site_fract_x
_atom_site_fract_y
_atom_site_fract_z
_atom_site_U_iso_or_equiv
_atom_site_adp_type
_atom_site_occupancy
_atom_site_symmetry_multiplicity
_atom_site_calc_flag
_atom_site_refinement_flags
_atom_site_disorder_assembly
_atom_site_disorder_group
S1 S 0.07969(5) 0.21267(5) 0.13304(2) 0.04832(15) Uani 1 1 d . . .
C1 C -0.37530(14) -0.01449(15) 0.16639(6) 0.0248(3) Uani 1 1 d . . .
C2 C -0.44848(15) -0.14033(15) 0.15107(6) 0.0256(3) Uani 1 1 d . . .
N3 N -0.40304(13) -0.23574(13) 0.11618(6) 0.0264(3) Uani 1 1 d . . .
H3 H -0.326(2) -0.2450(18) 0.1034(8) 0.039(5) Uiso 1 1 d . . .
C4 C -0.49885(16) -0.33270(15) 0.11071(7) 0.0293(3) Uani 1 1 d . . .
C5 C -0.49700(19) -0.44909(16) 0.08096(8) 0.0395(4) Uani 1 1 d . . .
H5 H -0.4221 -0.4732 0.0605 0.047 Uiso 1 1 calc R . .
C6 C -0.6093(2) -0.52807(19) 0.08253(9) 0.0507(5) Uani 1 1 d . . .
H6 H -0.6113 -0.6084 0.0628 0.061 Uiso 1 1 calc R . .
C7 C -0.7195(2) -0.4924(2) 0.11235(9) 0.0527(5) Uani 1 1 d . . .
H7 H -0.7951 -0.5487 0.1122 0.063 Uiso 1 1 calc R . .
C8 C -0.72125(19) -0.3772(2) 0.14207(8) 0.0442(5) Uani 1 1 d . . .
H8 H -0.7970 -0.3539 0.1622 0.053 Uiso 1 1 calc R . .
C9 C -0.60854(16) -0.29526(17) 0.14187(7) 0.0330(4) Uani 1 1 d . . .
C10 C -0.57405(16) -0.17195(17) 0.16745(7) 0.0323(4) Uani 1 1 d . . .
C11 C -0.65056(17) -0.0908(2) 0.20660(8) 0.0423(4) Uani 1 1 d . . .
H11A H -0.6479 -0.1314 0.2454 0.051 Uiso 1 1 calc R . .
H11B H -0.7467 -0.0840 0.1905 0.051 Uiso 1 1 calc R . .
C12 C -0.58768(16) 0.04289(19) 0.21219(8) 0.0382(4) Uani 1 1 d . . .
H12A H -0.6166 0.0940 0.1770 0.046 Uiso 1 1 calc R . .
H12B H -0.6195 0.0875 0.2462 0.046 Uiso 1 1 calc R . .
N13 N -0.43790(13) 0.03278(14) 0.21926(5) 0.0297(3) Uani 1 1 d . . .
C14 C -0.37792(17) 0.03171(17) 0.27412(7) 0.0338(4) Uani 1 1 d . . .
O14 O -0.44256(13) 0.06492(15) 0.31524(5) 0.0495(4) Uani 1 1 d . . .
C15 C -0.23277(17) -0.00915(18) 0.28541(7) 0.0358(4) Uani 1 1 d . . .
H15A H -0.2210 -0.0546 0.3232 0.043 Uiso 1 1 calc R . .
H15B H -0.1749 0.0688 0.2888 0.043 Uiso 1 1 calc R . .
C16 C -0.18295(15) -0.09642(16) 0.23895(7) 0.0294(3) Uani 1 1 d . . .
H16 H -0.2329 -0.1799 0.2402 0.035 Uiso 1 1 calc R . .
C17 C -0.21948(14) -0.03658(14) 0.17845(6) 0.0233(3) Uani 1 1 d . . .
H17 H -0.1928 -0.1000 0.1490 0.028 Uiso 1 1 calc R . .
C18 C -0.13434(15) 0.08461(15) 0.17235(6) 0.0259(3) Uani 1 1 d . . .
O18 O -0.15690(13) 0.18410(11) 0.19727(6) 0.0431(3) Uani 1 1 d . . .
C19 C -0.01998(15) 0.07778(15) 0.13635(7) 0.0282(3) Uani 1 1 d . . .
C20 C 0.02120(16) -0.02011(18) 0.10060(7) 0.0348(4) Uani 1 1 d . . .
H20 H -0.0202 -0.1025 0.0964 0.042 Uiso 1 1 calc R . .
C21 C 0.1339(2) 0.0206(2) 0.07125(9) 0.0551(6) Uani 1 1 d . . .
H21 H 0.1762 -0.0321 0.0447 0.066 Uiso 1 1 calc R . .
C22 C 0.1744(2) 0.1417(2) 0.08508(10) 0.0580(6) Uani 1 1 d . . .
H22 H 0.2486 0.1828 0.0694 0.070 Uiso 1 1 calc R . .
C23 C -0.03155(17) -0.12535(19) 0.25175(8) 0.0397(4) Uani 1 1 d . . .
H23A H 0.0196 -0.0445 0.2539 0.060 Uiso 1 1 calc R . .
H23B H -0.0012 -0.1792 0.2207 0.060 Uiso 1 1 calc R . .
H23C H -0.0161 -0.1709 0.2889 0.060 Uiso 1 1 calc R . .
C28 C -0.40629(16) 0.08596(16) 0.11722(7) 0.0295(3) Uani 1 1 d . . .
H28A H -0.5058 0.0988 0.1115 0.035 Uiso 1 1 calc R . .
H28B H -0.3651 0.1690 0.1305 0.035 Uiso 1 1 calc R . .
C29 C -0.35636(16) 0.05281(15) 0.05840(6) 0.0286(3) Uani 1 1 d . . .
H29A H -0.4091 -0.0210 0.0411 0.034 Uiso 1 1 calc R . .
H29B H -0.2597 0.0269 0.0642 0.034 Uiso 1 1 calc R . .
C30 C -0.37148(17) 0.16771(16) 0.01649(7) 0.0341(4) Uani 1 1 d . . .
H30A H -0.3674 0.1362 -0.0237 0.041 Uiso 1 1 calc R . .
H30B H -0.4618 0.2074 0.0188 0.041 Uiso 1 1 calc R . .
C31 C -0.2625(2) 0.26966(19) 0.02953(9) 0.0495(5) Uani 1 1 d . . .
H31A H -0.2668 0.3023 0.0691 0.074 Uiso 1 1 calc R . .
H31B H -0.2777 0.3406 0.0017 0.074 Uiso 1 1 calc R . .
H31C H -0.1729 0.2317 0.0262 0.074 Uiso 1 1 calc R . .
C60 C -0.4143(2) 0.1258(2) 0.45854(8) 0.0582(6) Uani 1 1 d . . .
H60A H -0.3987 0.0331 0.4554 0.087 Uiso 1 1 calc R . .
H60B H -0.5121 0.1426 0.4569 0.087 Uiso 1 1 calc R . .
H60C H -0.3699 0.1574 0.4955 0.087 Uiso 1 1 calc R . .
O60 O -0.36007(13) 0.18966(13) 0.41235(6) 0.0442(3) Uani 1 1 d . . .
H60 H -0.379(2) 0.150(2) 0.3810(11) 0.069(8) Uiso 1 1 d . . .

loop_
_atom_site_aniso_label
_atom_site_aniso_U_11
_atom_site_aniso_U_22
_atom_site_aniso_U_33
_atom_site_aniso_U_23
_atom_site_aniso_U_13
_atom_site_aniso_U_12
S1 0.0372(3) 0.0440(3) 0.0646(3) 0.0098(2) 0.0094(2) -0.0145(2)
C1 0.0224(7) 0.0323(8) 0.0206(7) -0.0036(6) 0.0065(6) -0.0017(6)
C2 0.0228(7) 0.0336(8) 0.0206(7) 0.0013(6) 0.0028(5) -0.0037(6)
N3 0.0228(7) 0.0301(7) 0.0263(6) 0.0001(5) 0.0017(5) -0.0037(5)
C4 0.0291(8) 0.0296(8) 0.0277(8) 0.0077(6) -0.0049(6) -0.0065(6)
C5 0.0423(10) 0.0307(9) 0.0437(10) 0.0028(8) -0.0054(8) -0.0039(7)
C6 0.0550(12) 0.0329(10) 0.0611(13) 0.0040(9) -0.0099(10) -0.0135(9)
C7 0.0514(12) 0.0452(12) 0.0587(13) 0.0152(10) -0.0096(10) -0.0263(10)
C8 0.0356(9) 0.0565(12) 0.0398(10) 0.0141(9) 0.0002(8) -0.0170(9)
C9 0.0300(8) 0.0419(10) 0.0262(8) 0.0095(7) -0.0017(6) -0.0105(7)
C10 0.0253(8) 0.0454(10) 0.0264(8) 0.0027(7) 0.0033(6) -0.0085(7)
C11 0.0264(8) 0.0675(13) 0.0345(9) -0.0056(9) 0.0101(7) -0.0087(8)
C12 0.0249(8) 0.0583(12) 0.0327(9) -0.0092(8) 0.0095(7) 0.0014(8)
N13 0.0240(7) 0.0418(8) 0.0244(6) -0.0064(6) 0.0078(5) -0.0010(6)
C14 0.0345(9) 0.0416(10) 0.0264(8) -0.0055(7) 0.0090(7) -0.0079(7)
O14 0.0436(7) 0.0783(10) 0.0284(6) -0.0135(6) 0.0132(5) -0.0028(7)
C15 0.0349(9) 0.0494(10) 0.0229(8) 0.0000(7) 0.0012(7) -0.0058(8)
C16 0.0278(8) 0.0321(8) 0.0282(8) 0.0040(6) 0.0019(6) -0.0058(6)
C17 0.0212(7) 0.0254(7) 0.0239(7) -0.0021(6) 0.0050(6) -0.0031(6)
C18 0.0253(7) 0.0267(8) 0.0260(7) -0.0002(6) 0.0034(6) -0.0012(6)
O18 0.0473(7) 0.0288(6) 0.0561(8) -0.0123(6) 0.0203(6) -0.0061(5)
C19 0.0218(7) 0.0315(8) 0.0314(8) 0.0039(7) 0.0026(6) -0.0051(6)
C20 0.0268(8) 0.0434(10) 0.0357(9) -0.0007(7) 0.0103(7) -0.0012(7)
C21 0.0424(11) 0.0762(16) 0.0504(12) 0.0025(11) 0.0234(9) 0.0075(11)
C22 0.0316(10) 0.0780(16) 0.0669(14) 0.0238(12) 0.0174(9) -0.0092(10)
C23 0.0339(9) 0.0444(10) 0.0395(10) 0.0076(8) -0.0030(7) 0.0023(8)
C28 0.0270(8) 0.0321(8) 0.0298(8) 0.0014(7) 0.0052(6) 0.0048(6)
C29 0.0298(8) 0.0316(8) 0.0242(7) 0.0006(6) 0.0015(6) 0.0012(6)
C30 0.0344(9) 0.0385(9) 0.0292(8) 0.0075(7) 0.0028(7) 0.0047(7)
C31 0.0579(12) 0.0418(11) 0.0481(11) 0.0140(9) 0.0013(9) -0.0087(9)
C60 0.0655(14) 0.0740(15) 0.0358(10) 0.0024(10) 0.0090(10) -0.0117(12)
O60 0.0467(8) 0.0486(8) 0.0388(7) -0.0090(6) 0.0122(6) -0.0148(6)

loop_
_atom_type_symbol
_atom_type_description
_atom_type_scat_dispersion_real
_atom_type_scat_dispersion_imag
_atom_type_scat_source
C C 0.0033 0.0016 'International Tables Vol C Tables 4.2.6.8 and 6.1.1.4'
H H 0.0000 0.0000 'International Tables Vol C Tables 4.2.6.8 and 6.1.1.4'
N N 0.0061 0.0033 'International Tables Vol C Tables 4.2.6.8 and 6.1.1.4'
O O 0.0106 0.0060 'International Tables Vol C Tables 4.2.6.8 and 6.1.1.4'
S S 0.1246 0.1234 'International Tables Vol C Tables 4.2.6.8 and 6.1.1.4'

loop_
_geom_angle_atom_site_label_1
_geom_angle_atom_site_label_2
_geom_angle_atom_site_label_3
_geom_angle
_geom_angle_site_symmetry_1
_geom_angle_site_symmetry_3
_geom_angle_publ_flag
C22 S1 C19 91.69(10) . . ?
N13 C1 C2 104.26(11) . . ?
N13 C1 C28 107.90(12) . . ?
C2 C1 C28 110.59(12) . . ?
N13 C1 C17 112.33(12) . . ?
C2 C1 C17 110.87(12) . . ?
C28 C1 C17 110.69(12) . . ?
C10 C2 N3 110.06(14) . . ?
C10 C2 C1 124.41(14) . . ?
N3 C2 C1 125.43(12) . . ?
C2 N3 C4 108.59(13) . . ?
N3 C4 C5 129.63(16) . . ?
N3 C4 C9 107.83(14) . . ?
C5 C4 C9 122.54(15) . . ?
C6 C5 C4 116.98(18) . . ?
C5 C6 C7 121.48(19) . . ?
C8 C7 C6 121.61(17) . . ?
C7 C8 C9 118.45(19) . . ?
C8 C9 C4 118.93(17) . . ?
C8 C9 C10 134.14(17) . . ?
C4 C9 C10 106.93(13) . . ?
C2 C10 C9 106.57(15) . . ?
C2 C10 C11 123.77(15) . . ?
C9 C10 C11 129.61(14) . . ?
C10 C11 C12 109.87(13) . . ?
N13 C12 C11 109.96(14) . . ?
C14 N13 C12 116.82(13) . . ?
C14 N13 C1 125.68(13) . . ?
C12 N13 C1 114.78(12) . . ?
O14 C14 N13 120.28(16) . . ?
O14 C14 C15 120.01(15) . . ?
N13 C14 C15 119.71(14) . . ?
C14 C15 C16 114.56(13) . . ?
C15 C16 C23 110.94(13) . . ?
C15 C16 C17 109.62(13) . . ?
C23 C16 C17 113.31(13) . . ?
C18 C17 C16 109.41(12) . . ?
C18 C17 C1 114.00(12) . . ?
C16 C17 C1 111.37(11) . . ?
O18 C18 C19 119.75(14) . . ?
O18 C18 C17 121.99(13) . . ?
C19 C18 C17 118.24(13) . . ?
C20 C19 C18 130.91(14) . . ?
C20 C19 S1 111.52(11) . . ?
C18 C19 S1 117.49(12) . . ?
C19 C20 C21 110.60(17) . . ?
C22 C21 C20 113.10(18) . . ?
C21 C22 S1 113.07(14) . . ?
C29 C28 C1 116.19(13) . . ?
C28 C29 C30 111.42(13) . . ?
C31 C30 C29 113.08(14) . . ?

loop_
_geom_bond_atom_site_label_1
_geom_bond_atom_site_label_2
_geom_bond_distance
_geom_bond_site_symmetry_2
_geom_bond_publ_flag
S1 C22 1.688(2) . ?
S1 C19 1.7197(16) . ?
C1 N13 1.5043(18) . ?
C1 C2 1.520(2) . ?
C1 C28 1.552(2) . ?
C1 C17 1.557(2) . ?
C2 C10 1.373(2) . ?
C2 N3 1.380(2) . ?
N3 C4 1.3808(19) . ?
C4 C5 1.392(2) . ?
C4 C9 1.413(2) . ?
C5 C6 1.384(3) . ?
C6 C7 1.394(3) . ?
C7 C8 1.381(3) . ?
C8 C9 1.403(2) . ?
C9 C10 1.439(2) . ?
C10 C11 1.494(2) . ?
C11 C12 1.523(3) . ?
C12 N13 1.479(2) . ?
N13 C14 1.348(2) . ?
C14 O14 1.2440(19) . ?
C14 C15 1.496(2) . ?
C15 C16 1.523(2) . ?
C16 C23 1.529(2) . ?
C16 C17 1.542(2) . ?
C17 C18 1.529(2) . ?
C18 O18 1.2144(19) . ?
C18 C19 1.469(2) . ?
C19 C20 1.396(2) . ?
C20 C21 1.423(2) . ?
C21 C22 1.350(3) . ?
C28 C29 1.529(2) . ?
C29 C30 1.536(2) . ?
C30 C31 1.521(3) . ?
C60 O60 1.406(2) . ?
